data_4069725
loop_
_publ_author_name
'McBee, Jennifer L.'
'Tilley, T. Don'

_publ_section_title
;
 Synthesis and Reactivity of Iridium and Rhodium Silyl Complexes Supported
 by a Bipyridine Ligand
;
_journal_issue 17
_journal_name_full Organometallics
_journal_page_first 5072
_journal_paper_doi 10.1021/om900385a
_journal_volume 28
_journal_year 2009
_chemical_formula_moiety 'C45 H62 N2 P Rh Si'
_chemical_formula_sum 'C45 H62 N2 P Rh Si'
_chemical_formula_weight 792.97
_chemical_name_systematic
; 
 ? 
;
_space_group_IT_number 2
_symmetry_cell_setting triclinic
_symmetry_space_group_name_Hall '-P 1'
_symmetry_space_group_name_H-M 'P -1'
_atom_sites_solution_hydrogens geom
_atom_sites_solution_primary direct
_atom_sites_solution_secondary difmap
_audit_creation_method SHELXL-97
_cell_angle_alpha 94.5480(10)
_cell_angle_beta 104.5430(10)
_cell_angle_gamma 109.8100(10)
_cell_formula_units_Z 2
_cell_length_a 11.5573(11)
_cell_length_b 14.1086(13)
_cell_length_c 14.3656(13)
_cell_measurement_reflns_used 4632
_cell_measurement_temperature 151(2)
_cell_measurement_theta_max 25.08
_cell_measurement_theta_min 2.30
_cell_volume 2098.1(3)
_computing_structure_refinement 'SHELXL-97 (Sheldrick, 1997)'
_computing_structure_solution 'SHELXS-97 (Sheldrick, 1990)'
_diffrn_ambient_temperature 151(2)
_diffrn_measured_fraction_theta_full 0.980
_diffrn_measured_fraction_theta_max 0.980
_diffrn_measurement_device_type 'CCD Area detector '
_diffrn_measurement_method \w/q-scans
_diffrn_radiation_monochromator graphite
_diffrn_radiation_source 'fine-focus sealed tube'
_diffrn_radiation_type MoK\a
_diffrn_radiation_wavelength 0.71073
_diffrn_reflns_av_R_equivalents 0.0327
_diffrn_reflns_av_sigmaI/netI 0.0526
_diffrn_reflns_limit_h_max 11
_diffrn_reflns_limit_h_min -14
_diffrn_reflns_limit_k_max 17
_diffrn_reflns_limit_k_min -17
_diffrn_reflns_limit_l_max 17
_diffrn_reflns_limit_l_min -17
_diffrn_reflns_number 19331
_diffrn_reflns_theta_full 26.36
_diffrn_reflns_theta_max 26.36
_diffrn_reflns_theta_min 2.31
_diffrn_standards_decay_% 0
_diffrn_standards_interval_count 0
_diffrn_standards_interval_time 0
_diffrn_standards_number 0
_exptl_absorpt_coefficient_mu 0.509
_exptl_absorpt_correction_T_max 0.955
_exptl_absorpt_correction_T_min 0.941
_exptl_absorpt_correction_type multi-scan
_exptl_absorpt_process_details 'sadabs, 2004'
_exptl_crystal_colour purple
_exptl_crystal_density_diffrn 1.255
_exptl_crystal_density_method 'not measured'
_exptl_crystal_description block
_exptl_crystal_F_000 840
_exptl_crystal_size_max .2
_exptl_crystal_size_mid .1
_exptl_crystal_size_min .09
_refine_diff_density_max 0.674
_refine_diff_density_min -0.498
_refine_diff_density_rms 0.073
_refine_ls_extinction_method none
_refine_ls_goodness_of_fit_ref 1.022
_refine_ls_hydrogen_treatment mixed
_refine_ls_matrix_type full
_refine_ls_number_parameters 459
_refine_ls_number_reflns 8396
_refine_ls_number_restraints 0
_refine_ls_restrained_S_all 1.022
_refine_ls_R_factor_all 0.0478
_refine_ls_R_factor_gt 0.0348
_refine_ls_shift/su_max 0.002
_refine_ls_shift/su_mean 0.000
_refine_ls_structure_factor_coef Fsqd
_refine_ls_weighting_details 'calc w=1/[\s^2^(Fo^2^)+(0.0453P)^2^+0.0000P] where P=(Fo^2^+2Fc^2^)/3'
_refine_ls_weighting_scheme calc
_refine_ls_wR_factor_gt 0.0799
_refine_ls_wR_factor_ref 0.0832
_reflns_number_gt 6828
_reflns_number_total 8396
_reflns_threshold_expression >2sigma(I)
_cod_data_source_file om900385a_si_004.cif
_cod_data_source_block jlm37s
_cod_depositor_comments
;
The following automatic conversions were performed:

'_symmetry_cell_setting' value 'Triclinic' changed to 'triclinic'
according to /home/saulius/struct/CIF-dictionaries/cif_core.dic
dictionary named 'cif_core.dic' version 2.4.2 from 2011-04-26.

Automatic conversion script
Id: cif_fix_values 1715 2011-07-08 13:25:40Z adriana 
;
_cod_database_code 4069725

loop_
_symmetry_equiv_pos_as_xyz
'x, y, z'
'-x, -y, -z'

loop_
_atom_site_label
_atom_site_type_symbol
_atom_site_fract_x
_atom_site_fract_y
_atom_site_fract_z
_atom_site_U_iso_or_equiv
_atom_site_adp_type
_atom_site_occupancy
_atom_site_symmetry_multiplicity
_atom_site_calc_flag
_atom_site_refinement_flags
Rh1 Rh 0.844308(17) 0.722680(13) 0.728901(13) 0.01586(7) Uani 1 1 d .
Si1 Si 0.66223(6) 0.76659(5) 0.69565(5) 0.01774(15) Uani 1 1 d .
P1 P 1.03167(6) 0.70788(5) 0.70308(5) 0.01947(14) Uani 1 1 d .
N1 N 0.75112(18) 0.58177(14) 0.76938(14) 0.0175(4) Uani 1 1 d .
N2 N 0.91070(18) 0.75691(14) 0.88404(14) 0.0175(4) Uani 1 1 d .
C6 C 1.1830(2) 0.80530(18) 0.79082(19) 0.0247(6) Uani 1 1 d .
H6A H 1.1666 0.8073 0.8545 0.030 Uiso 1 1 calc R
C8 C 0.5101(2) 0.64820(18) 0.67659(18) 0.0191(5) Uani 1 1 d .
C9 C 0.6535(2) 0.86098(17) 0.79491(18) 0.0202(5) Uani 1 1 d .
C11 C 0.7667(2) 0.58324(17) 0.86646(17) 0.0184(5) Uani 1 1 d .
C15 C 0.6273(2) 0.82572(18) 0.58193(17) 0.0212(5) Uani 1 1 d .
C16 C 0.8894(2) 0.69479(17) 1.03201(17) 0.0207(5) Uani 1 1 d .
H16A H 0.8531 0.6405 1.0614 0.025 Uiso 1 1 calc R
C20 C 0.4589(2) 0.61765(18) 0.75226(19) 0.0227(5) Uani 1 1 d .
H20A H 0.4951 0.6598 0.8135 0.027 Uiso 1 1 calc R
C21 C 0.4513(2) 0.58088(19) 0.58612(19) 0.0262(6) Uani 1 1 d .
H21A H 0.4830 0.5981 0.5338 0.031 Uiso 1 1 calc R
C22 C 0.6989(2) 0.49971(17) 0.90140(18) 0.0212(5) Uani 1 1 d .
H22A H 0.7125 0.5035 0.9684 0.025 Uiso 1 1 calc R
C25 C 0.5968(2) 0.40935(17) 0.73890(18) 0.0221(5) Uani 1 1 d .
H25A H 0.5403 0.3514 0.6931 0.026 Uiso 1 1 calc R
C26 C 1.0585(3) 0.58668(19) 0.7201(2) 0.0284(6) Uani 1 1 d .
H26A H 1.1439 0.5953 0.7141 0.034 Uiso 1 1 calc R
C27 C 0.7265(3) 0.88958(19) 0.5512(2) 0.0297(6) Uani 1 1 d .
H27A H 0.8110 0.8987 0.5837 0.036 Uiso 1 1 calc R
C29 C 0.8594(2) 0.68085(16) 0.93101(17) 0.0169(5) Uani 1 1 d .
C30 C 0.6670(2) 0.49473(17) 0.70844(18) 0.0211(5) Uani 1 1 d .
H30A H 0.6555 0.4920 0.6417 0.025 Uiso 1 1 calc R
C31 C 0.9730(2) 0.78871(17) 1.09029(18) 0.0213(5) Uani 1 1 d .
C32 C 0.6134(2) 0.94221(18) 0.7738(2) 0.0250(6) Uani 1 1 d .
H32A H 0.5915 0.9516 0.7092 0.030 Uiso 1 1 calc R
C34 C 0.6789(2) 0.91940(19) 0.96642(19) 0.0267(6) Uani 1 1 d .
H34A H 0.7022 0.9115 1.0313 0.032 Uiso 1 1 calc R
C35 C 1.3065(2) 0.7839(2) 0.8069(2) 0.0319(7) Uani 1 1 d .
H35A H 1.3760 0.8390 0.8535 0.048 Uiso 1 1 calc R
H35B H 1.3261 0.7782 0.7461 0.048 Uiso 1 1 calc R
H35C H 1.2953 0.7210 0.8314 0.048 Uiso 1 1 calc R
C38 C 0.3553(2) 0.52606(19) 0.7392(2) 0.0270(6) Uani 1 1 d .
H38A H 0.3234 0.5079 0.7912 0.032 Uiso 1 1 calc R
C40 C 0.6103(2) 0.40973(17) 0.83784(18) 0.0207(5) Uani 1 1 d .
C43 C 0.6858(2) 0.85235(18) 0.89406(18) 0.0225(5) Uani 1 1 d .
H43A H 0.7128 0.7995 0.9118 0.027 Uiso 1 1 calc R
C44 C 0.9932(2) 0.84755(17) 0.94069(18) 0.0207(5) Uani 1 1 d .
H44A H 1.0295 0.9008 0.9101 0.025 Uiso 1 1 calc R
C47 C 1.0264(2) 0.86535(17) 1.04098(18) 0.0214(5) Uani 1 1 d .
H47A H 1.0849 0.9290 1.0762 0.026 Uiso 1 1 calc R
C48 C 0.3478(3) 0.4899(2) 0.5722(2) 0.0318(7) Uani 1 1 d .
H48A H 0.3106 0.4474 0.5112 0.038 Uiso 1 1 calc R
C52 C 0.5356(3) 0.31926(18) 0.87849(19) 0.0270(6) Uani 1 1 d .
C53 C 1.1710(3) 0.7246(2) 0.5604(2) 0.0385(7) Uani 1 1 d .
H53A H 1.1668 0.7294 0.4934 0.058 Uiso 1 1 calc R
H53B H 1.1881 0.6647 0.5754 0.058 Uiso 1 1 calc R
H53C H 1.2388 0.7844 0.6023 0.058 Uiso 1 1 calc R
C57 C 0.9999(3) 0.8006(2) 0.5352(2) 0.0371(7) Uani 1 1 d .
H57A H 1.0071 0.8017 0.4702 0.056 Uiso 1 1 calc R
H57B H 1.0538 0.8659 0.5759 0.056 Uiso 1 1 calc R
H57C H 0.9120 0.7864 0.5335 0.056 Uiso 1 1 calc R
C58 C 1.0564(3) 0.5655(2) 0.8223(2) 0.0338(7) Uani 1 1 d .
H58A H 1.0710 0.5032 0.8306 0.051 Uiso 1 1 calc R
H58B H 0.9741 0.5586 0.8303 0.051 Uiso 1 1 calc R
H58C H 1.1228 0.6212 0.8702 0.051 Uiso 1 1 calc R
C60 C 1.0063(3) 0.80657(19) 1.20169(18) 0.0280(6) Uani 1 1 d .
C61 C 0.2999(2) 0.46230(19) 0.6492(2) 0.0304(6) Uani 1 1 d .
H61A H 0.2306 0.4011 0.6404 0.037 Uiso 1 1 calc R
C62 C 0.9087(3) 0.7266(2) 1.2364(2) 0.0400(8) Uani 1 1 d .
H62A H 0.9060 0.6598 1.2138 0.060 Uiso 1 1 calc R
H62B H 0.8252 0.7297 1.2107 0.060 Uiso 1 1 calc R
H62C H 0.9332 0.7398 1.3065 0.060 Uiso 1 1 calc R
C64 C 0.7033(3) 0.9399(2) 0.4739(2) 0.0401(8) Uani 1 1 d .
H64A H 0.7720 0.9817 0.4553 0.048 Uiso 1 1 calc R
C70 C 1.0423(2) 0.7175(2) 0.57661(19) 0.0278(6) Uani 1 1 d .
H70A H 0.9789 0.6527 0.5358 0.033 Uiso 1 1 calc R
C71 C 0.5022(3) 0.8144(2) 0.5292(2) 0.0319(6) Uani 1 1 d .
H71A H 0.4329 0.7719 0.5468 0.038 Uiso 1 1 calc R
C74 C 0.4369(3) 0.23243(19) 0.7962(2) 0.0368(7) Uani 1 1 d .
H74A H 0.4804 0.2089 0.7562 0.055 Uiso 1 1 calc R
H74B H 0.3766 0.2571 0.7570 0.055 Uiso 1 1 calc R
H74C H 0.3917 0.1769 0.8240 0.055 Uiso 1 1 calc R
C80 C 0.6054(3) 1.00913(19) 0.8459(2) 0.0294(6) Uani 1 1 d .
H80A H 0.5780 1.0620 0.8290 0.035 Uiso 1 1 calc R
C81 C 0.6377(2) 0.99794(19) 0.9425(2) 0.0285(6) Uani 1 1 d .
H81A H 0.6319 1.0426 0.9908 0.034 Uiso 1 1 calc R
C82 C 1.2061(3) 0.91334(18) 0.7680(2) 0.0301(6) Uani 1 1 d .
H82A H 1.2838 0.9611 0.8143 0.045 Uiso 1 1 calc R
H82B H 1.1348 0.9320 0.7723 0.045 Uiso 1 1 calc R
H82C H 1.2142 0.9146 0.7032 0.045 Uiso 1 1 calc R
C85 C 0.9587(3) 0.49532(19) 0.6425(2) 0.0355(7) Uani 1 1 d .
H85A H 0.9767 0.4348 0.6531 0.053 Uiso 1 1 calc R
H85B H 0.9628 0.5086 0.5787 0.053 Uiso 1 1 calc R
H85C H 0.8741 0.4854 0.6472 0.053 Uiso 1 1 calc R
C88 C 0.4645(3) 0.3549(2) 0.9425(2) 0.0439(8) Uani 1 1 d .
H88A H 0.5257 0.4089 0.9948 0.066 Uiso 1 1 calc R
H88B H 0.4195 0.2985 0.9693 0.066 Uiso 1 1 calc R
H88C H 0.4041 0.3795 0.9035 0.066 Uiso 1 1 calc R
C94 C 0.5797(3) 0.9287(2) 0.4242(2) 0.0390(7) Uani 1 1 d .
H94A H 0.5645 0.9638 0.3732 0.047 Uiso 1 1 calc R
C95 C 0.6315(3) 0.2786(2) 0.9404(2) 0.0481(9) Uani 1 1 d .
H95A H 0.6758 0.2566 0.9002 0.072 Uiso 1 1 calc R
H95B H 0.5858 0.2219 0.9665 0.072 Uiso 1 1 calc R
H95C H 0.6927 0.3321 0.9931 0.072 Uiso 1 1 calc R
C96 C 0.4787(3) 0.8644(2) 0.4516(2) 0.0386(7) Uani 1 1 d .
H96A H 0.3944 0.8548 0.4178 0.046 Uiso 1 1 calc R
C23 C 1.1376(3) 0.8000(4) 1.2446(2) 0.0714(13) Uani 1 1 d .
H23A H 1.1351 0.7338 1.2203 0.107 Uiso 1 1 calc R
H23B H 1.1586 0.8103 1.3146 0.107 Uiso 1 1 calc R
H23C H 1.2017 0.8519 1.2258 0.107 Uiso 1 1 calc R
C24 C 1.0089(5) 0.9114(2) 1.2396(3) 0.0804(15) Uani 1 1 d .
H24A H 1.0698 0.9633 1.2182 0.121 Uiso 1 1 calc R
H24B H 1.0337 0.9232 1.3098 0.121 Uiso 1 1 calc R
H24C H 0.9248 0.9137 1.2148 0.121 Uiso 1 1 calc R
H1 H 0.895(2) 0.8288(18) 0.7077(18) 0.025(7) Uiso 1 1 d .
H2 H 0.791(2) 0.6995(19) 0.6228(19) 0.032(7) Uiso 1 1 d .

loop_
_atom_site_aniso_label
_atom_site_aniso_U_11
_atom_site_aniso_U_22
_atom_site_aniso_U_33
_atom_site_aniso_U_23
_atom_site_aniso_U_13
_atom_site_aniso_U_12
Rh1 0.01583(10) 0.01558(10) 0.01560(10) 0.00258(7) 0.00524(7) 0.00477(7)
Si1 0.0177(3) 0.0179(3) 0.0177(3) 0.0034(3) 0.0064(3) 0.0059(3)
P1 0.0169(3) 0.0196(3) 0.0209(3) 0.0009(3) 0.0065(3) 0.0056(2)
N1 0.0166(10) 0.0165(9) 0.0198(11) 0.0032(8) 0.0056(8) 0.0065(8)
N2 0.0170(10) 0.0172(9) 0.0191(11) 0.0030(8) 0.0066(8) 0.0067(8)
C6 0.0209(13) 0.0270(13) 0.0234(14) -0.0017(11) 0.0088(11) 0.0053(10)
C8 0.0153(12) 0.0227(12) 0.0226(13) 0.0047(10) 0.0064(10) 0.0105(9)
C9 0.0163(12) 0.0187(12) 0.0250(13) 0.0025(10) 0.0084(10) 0.0047(9)
C11 0.0181(12) 0.0187(11) 0.0200(13) 0.0029(10) 0.0057(10) 0.0090(9)
C15 0.0264(14) 0.0210(12) 0.0191(13) 0.0019(10) 0.0068(11) 0.0126(10)
C16 0.0219(13) 0.0190(12) 0.0202(13) 0.0059(10) 0.0070(10) 0.0052(10)
C20 0.0207(13) 0.0238(12) 0.0246(14) 0.0039(10) 0.0062(11) 0.0097(10)
C21 0.0237(14) 0.0270(13) 0.0234(14) 0.0009(11) 0.0090(11) 0.0035(10)
C22 0.0250(13) 0.0203(12) 0.0177(13) 0.0030(10) 0.0061(10) 0.0078(10)
C25 0.0227(13) 0.0155(11) 0.0238(14) -0.0010(10) 0.0050(11) 0.0042(10)
C26 0.0233(14) 0.0236(13) 0.0399(16) 0.0011(12) 0.0097(12) 0.0115(11)
C27 0.0281(15) 0.0293(14) 0.0310(15) 0.0108(12) 0.0073(12) 0.0094(11)
C29 0.0149(12) 0.0152(11) 0.0204(13) 0.0025(9) 0.0053(10) 0.0056(9)
C30 0.0235(13) 0.0223(12) 0.0174(13) 0.0016(10) 0.0075(10) 0.0079(10)
C31 0.0198(13) 0.0208(12) 0.0207(13) 0.0023(10) 0.0041(10) 0.0060(10)
C32 0.0242(14) 0.0232(13) 0.0283(14) 0.0062(11) 0.0089(11) 0.0085(10)
C34 0.0272(14) 0.0276(13) 0.0234(14) 0.0000(11) 0.0114(11) 0.0060(11)
C35 0.0172(13) 0.0374(15) 0.0341(16) -0.0036(12) 0.0058(12) 0.0050(11)
C38 0.0244(14) 0.0285(13) 0.0314(15) 0.0104(11) 0.0144(12) 0.0084(11)
C40 0.0239(13) 0.0147(11) 0.0230(13) 0.0038(10) 0.0064(11) 0.0068(10)
C43 0.0207(13) 0.0234(12) 0.0264(14) 0.0052(11) 0.0090(11) 0.0099(10)
C44 0.0200(13) 0.0168(11) 0.0247(14) 0.0045(10) 0.0092(10) 0.0039(9)
C47 0.0190(13) 0.0162(11) 0.0246(14) -0.0009(10) 0.0059(10) 0.0026(9)
C48 0.0244(14) 0.0325(14) 0.0288(15) -0.0004(12) 0.0046(12) 0.0027(11)
C52 0.0353(15) 0.0160(12) 0.0242(14) 0.0033(10) 0.0100(12) 0.0020(10)
C53 0.0313(16) 0.0484(17) 0.0322(17) -0.0047(14) 0.0179(13) 0.0068(13)
C57 0.0395(17) 0.0448(17) 0.0238(15) 0.0097(13) 0.0146(13) 0.0072(13)
C58 0.0328(16) 0.0293(14) 0.0414(17) 0.0098(13) 0.0072(13) 0.0161(12)
C60 0.0315(15) 0.0230(13) 0.0184(13) 0.0023(10) 0.0036(11) -0.0004(11)
C61 0.0208(14) 0.0244(13) 0.0393(17) 0.0040(12) 0.0065(12) 0.0021(11)
C62 0.0418(18) 0.0412(16) 0.0205(15) -0.0004(12) 0.0109(13) -0.0049(13)
C64 0.0484(19) 0.0402(17) 0.0400(18) 0.0230(14) 0.0201(15) 0.0180(14)
C70 0.0228(14) 0.0315(14) 0.0238(14) -0.0035(11) 0.0101(11) 0.0030(11)
C71 0.0276(15) 0.0397(16) 0.0299(16) 0.0102(12) 0.0074(12) 0.0143(12)
C74 0.0409(17) 0.0212(13) 0.0346(17) 0.0022(12) 0.0126(13) -0.0057(12)
C80 0.0296(15) 0.0216(13) 0.0411(17) 0.0046(12) 0.0125(13) 0.0134(11)
C81 0.0286(15) 0.0225(13) 0.0336(16) -0.0031(11) 0.0139(12) 0.0069(11)
C82 0.0284(15) 0.0244(13) 0.0314(16) -0.0012(11) 0.0102(12) 0.0027(11)
C85 0.0415(17) 0.0210(13) 0.0415(18) -0.0018(12) 0.0111(14) 0.0109(12)
C88 0.057(2) 0.0250(14) 0.0422(19) 0.0012(13) 0.0297(16) -0.0042(13)
C94 0.059(2) 0.0386(16) 0.0264(16) 0.0119(13) 0.0090(15) 0.0277(15)
C95 0.055(2) 0.0247(15) 0.051(2) 0.0160(14) 0.0038(16) 0.0051(14)
C96 0.0358(17) 0.0499(18) 0.0305(16) 0.0062(14) 0.0001(13) 0.0239(14)
C23 0.0311(19) 0.136(4) 0.0339(19) 0.035(2) 0.0026(15) 0.015(2)
C24 0.169(5) 0.0326(18) 0.032(2) -0.0023(15) 0.039(2) 0.023(2)

loop_
_atom_type_symbol
_atom_type_description
_atom_type_scat_dispersion_real
_atom_type_scat_dispersion_imag
_atom_type_scat_source
C C 0.0033 0.0016 'International Tables Vol C Tables 4.2.6.8 and 6.1.1.4'
H H 0.0000 0.0000 'International Tables Vol C Tables 4.2.6.8 and 6.1.1.4'
N N 0.0061 0.0033 'International Tables Vol C Tables 4.2.6.8 and 6.1.1.4'
Si Si 0.0817 0.0704 'International Tables Vol C Tables 4.2.6.8 and 6.1.1.4'
P P 0.1023 0.0942 'International Tables Vol C Tables 4.2.6.8 and 6.1.1.4'
Rh Rh -1.1178 0.9187 'International Tables Vol C Tables 4.2.6.8 and 6.1.1.4'

loop_
_geom_angle_atom_site_label_1
_geom_angle_atom_site_label_2
_geom_angle_atom_site_label_3
_geom_angle
N1 Rh1 N2 76.87(7)
N1 Rh1 Si1 94.17(6)
N2 Rh1 Si1 101.84(6)
N1 Rh1 P1 104.06(6)
N2 Rh1 P1 97.52(6)
Si1 Rh1 P1 155.97(2)
N1 Rh1 H1 170.1(10)
N2 Rh1 H1 99.3(9)
Si1 Rh1 H1 77.6(9)
P1 Rh1 H1 85.4(10)
N1 Rh1 H2 102.2(10)
N2 Rh1 H2 176.3(11)
Si1 Rh1 H2 74.6(11)
P1 Rh1 H2 86.2(11)
H1 Rh1 H2 81.0(13)
C15 Si1 C8 104.53(11)
C15 Si1 C9 102.40(11)
C8 Si1 C9 103.58(10)
C15 Si1 Rh1 117.02(8)
C8 Si1 Rh1 110.56(8)
C9 Si1 Rh1 117.17(8)
C26 P1 C70 101.56(13)
C26 P1 C6 101.44(12)
C70 P1 C6 108.04(12)
C26 P1 Rh1 118.01(9)
C70 P1 Rh1 114.07(9)
C6 P1 Rh1 112.36(9)
C30 N1 C11 116.73(19)
C30 N1 Rh1 126.54(16)
C11 N1 Rh1 116.26(14)
C44 N2 C29 116.7(2)
C44 N2 Rh1 127.01(16)
C29 N2 Rh1 116.19(14)
C35 C6 C82 110.0(2)
C35 C6 P1 117.90(18)
C82 C6 P1 111.72(18)
C35 C6 H6A 105.4
C82 C6 H6A 105.4
P1 C6 H6A 105.4
C20 C8 C21 116.1(2)
C20 C8 Si1 122.85(18)
C21 C8 Si1 120.74(18)
C32 C9 C43 115.5(2)
C32 C9 Si1 122.60(19)
C43 C9 Si1 121.93(19)
N1 C11 C22 121.8(2)
N1 C11 C29 115.0(2)
C22 C11 C29 123.1(2)
C27 C15 C71 116.1(2)
C27 C15 Si1 121.32(19)
C71 C15 Si1 122.43(19)
C29 C16 C31 121.2(2)
C29 C16 H16A 119.4
C31 C16 H16A 119.4
C38 C20 C8 122.1(2)
C38 C20 H20A 118.9
C8 C20 H20A 118.9
C48 C21 C8 122.3(2)
C48 C21 H21A 118.8
C8 C21 H21A 118.8
C11 C22 C40 121.3(2)
C11 C22 H22A 119.3
C40 C22 H22A 119.3
C30 C25 C40 120.1(2)
C30 C25 H25A 119.9
C40 C25 H25A 119.9
C58 C26 C85 110.2(2)
C58 C26 P1 110.03(19)
C85 C26 P1 112.07(19)
C58 C26 H26A 108.1
C85 C26 H26A 108.1
P1 C26 H26A 108.1
C64 C27 C15 122.1(3)
C64 C27 H27A 119.0
C15 C27 H27A 119.0
N2 C29 C16 122.0(2)
N2 C29 C11 115.2(2)
C16 C29 C11 122.7(2)
N1 C30 C25 124.0(2)
N1 C30 H30A 118.0
C25 C30 H30A 118.0
C16 C31 C47 116.0(2)
C16 C31 C60 122.3(2)
C47 C31 C60 121.8(2)
C80 C32 C9 122.2(2)
C80 C32 H32A 118.9
C9 C32 H32A 118.9
C81 C34 C43 120.2(3)
C81 C34 H34A 119.9
C43 C34 H34A 119.9
C6 C35 H35A 109.5
C6 C35 H35B 109.5
H35A C35 H35B 109.5
C6 C35 H35C 109.5
H35A C35 H35C 109.5
H35B C35 H35C 109.5
C61 C38 C20 120.1(2)
C61 C38 H38A 120.0
C20 C38 H38A 120.0
C25 C40 C22 115.9(2)
C25 C40 C52 123.9(2)
C22 C40 C52 120.2(2)
C34 C43 C9 122.6(2)
C34 C43 H43A 118.7
C9 C43 H43A 118.7
N2 C44 C47 123.6(2)
N2 C44 H44A 118.2
C47 C44 H44A 118.2
C44 C47 C31 120.5(2)
C44 C47 H47A 119.8
C31 C47 H47A 119.8
C61 C48 C21 119.8(2)
C61 C48 H48A 120.1
C21 C48 H48A 120.1
C40 C52 C74 111.4(2)
C40 C52 C88 109.5(2)
C74 C52 C88 108.7(2)
C40 C52 C95 108.7(2)
C74 C52 C95 108.8(2)
C88 C52 C95 109.7(3)
C70 C53 H53A 109.5
C70 C53 H53B 109.5
H53A C53 H53B 109.5
C70 C53 H53C 109.5
H53A C53 H53C 109.5
H53B C53 H53C 109.5
C70 C57 H57A 109.5
C70 C57 H57B 109.5
H57A C57 H57B 109.5
C70 C57 H57C 109.5
H57A C57 H57C 109.5
H57B C57 H57C 109.5
C26 C58 H58A 109.5
C26 C58 H58B 109.5
H58A C58 H58B 109.5
C26 C58 H58C 109.5
H58A C58 H58C 109.5
H58B C58 H58C 109.5
C62 C60 C24 108.0(3)
C62 C60 C23 107.9(3)
C24 C60 C23 110.0(3)
C62 C60 C31 111.8(2)
C24 C60 C31 110.1(2)
C23 C60 C31 109.0(2)
C38 C61 C48 119.6(2)
C38 C61 H61A 120.2
C48 C61 H61A 120.2
C60 C62 H62A 109.5
C60 C62 H62B 109.5
H62A C62 H62B 109.5
C60 C62 H62C 109.5
H62A C62 H62C 109.5
H62B C62 H62C 109.5
C94 C64 C27 120.8(3)
C94 C64 H64A 119.6
C27 C64 H64A 119.6
C57 C70 C53 110.7(2)
C57 C70 P1 113.27(19)
C53 C70 P1 115.9(2)
C57 C70 H70A 105.3
C53 C70 H70A 105.3
P1 C70 H70A 105.3
C96 C71 C15 122.0(3)
C96 C71 H71A 119.0
C15 C71 H71A 119.0
C52 C74 H74A 109.5
C52 C74 H74B 109.5
H74A C74 H74B 109.5
C52 C74 H74C 109.5
H74A C74 H74C 109.5
H74B C74 H74C 109.5
C81 C80 C32 120.6(3)
C81 C80 H80A 119.7
C32 C80 H80A 119.7
C80 C81 C34 119.0(2)
C80 C81 H81A 120.5
C34 C81 H81A 120.5
C6 C82 H82A 109.5
C6 C82 H82B 109.5
H82A C82 H82B 109.5
C6 C82 H82C 109.5
H82A C82 H82C 109.5
H82B C82 H82C 109.5
C26 C85 H85A 109.5
C26 C85 H85B 109.5
H85A C85 H85B 109.5
C26 C85 H85C 109.5
H85A C85 H85C 109.5
H85B C85 H85C 109.5
C52 C88 H88A 109.5
C52 C88 H88B 109.5
H88A C88 H88B 109.5
C52 C88 H88C 109.5
H88A C88 H88C 109.5
H88B C88 H88C 109.5
C64 C94 C96 118.7(3)
C64 C94 H94A 120.6
C96 C94 H94A 120.6
C52 C95 H95A 109.5
C52 C95 H95B 109.5
H95A C95 H95B 109.5
C52 C95 H95C 109.5
H95A C95 H95C 109.5
H95B C95 H95C 109.5
C94 C96 C71 120.3(3)
C94 C96 H96A 119.8
C71 C96 H96A 119.8
C60 C23 H23A 109.5
C60 C23 H23B 109.5
H23A C23 H23B 109.5
C60 C23 H23C 109.5
H23A C23 H23C 109.5
H23B C23 H23C 109.5
C60 C24 H24A 109.5
C60 C24 H24B 109.5
H24A C24 H24B 109.5
C60 C24 H24C 109.5
H24A C24 H24C 109.5
H24B C24 H24C 109.5

loop_
_geom_bond_atom_site_label_1
_geom_bond_atom_site_label_2
_geom_bond_distance
Rh1 N1 2.1206(18)
Rh1 N2 2.1233(19)
Rh1 Si1 2.3379(7)
Rh1 P1 2.3596(7)
Rh1 H1 1.50(2)
Rh1 H2 1.46(3)
Si1 C15 1.908(3)
Si1 C8 1.911(2)
Si1 C9 1.918(3)
P1 C26 1.862(3)
P1 C70 1.864(3)
P1 C6 1.877(2)
N1 C30 1.346(3)
N1 C11 1.358(3)
N2 C44 1.351(3)
N2 C29 1.358(3)
C6 C35 1.524(4)
C6 C82 1.533(4)
C6 H6A 0.9800
C8 C20 1.393(3)
C8 C21 1.406(3)
C9 C32 1.402(4)
C9 C43 1.405(3)
C11 C22 1.386(3)
C11 C29 1.484(3)
C15 C27 1.392(3)
C15 C71 1.401(4)
C16 C29 1.386(3)
C16 C31 1.393(3)
C16 H16A 0.9300
C20 C38 1.393(3)
C20 H20A 0.9300
C21 C48 1.385(3)
C21 H21A 0.9300
C22 C40 1.400(3)
C22 H22A 0.9300
C25 C30 1.379(3)
C25 C40 1.390(3)
C25 H25A 0.9300
C26 C58 1.526(4)
C26 C85 1.534(3)
C26 H26A 0.9800
C27 C64 1.383(4)
C27 H27A 0.9300
C30 H30A 0.9300
C31 C47 1.393(3)
C31 C60 1.528(3)
C32 C80 1.388(4)
C32 H32A 0.9300
C34 C81 1.381(4)
C34 C43 1.385(3)
C34 H34A 0.9300
C35 H35A 0.9600
C35 H35B 0.9600
C35 H35C 0.9600
C38 C61 1.378(4)
C38 H38A 0.9300
C40 C52 1.530(3)
C43 H43A 0.9300
C44 C47 1.373(3)
C44 H44A 0.9300
C47 H47A 0.9300
C48 C61 1.384(4)
C48 H48A 0.9300
C52 C74 1.531(3)
C52 C88 1.536(4)
C52 C95 1.537(4)
C53 C70 1.534(4)
C53 H53A 0.9600
C53 H53B 0.9600
C53 H53C 0.9600
C57 C70 1.524(4)
C57 H57A 0.9600
C57 H57B 0.9600
C57 H57C 0.9600
C58 H58A 0.9600
C58 H58B 0.9600
C58 H58C 0.9600
C60 C62 1.517(3)
C60 C24 1.523(4)
C60 C23 1.525(4)
C61 H61A 0.9300
C62 H62A 0.9600
C62 H62B 0.9600
C62 H62C 0.9600
C64 C94 1.375(4)
C64 H64A 0.9300
C70 H70A 0.9800
C71 C96 1.385(4)
C71 H71A 0.9300
C74 H74A 0.9600
C74 H74B 0.9600
C74 H74C 0.9600
C80 C81 1.380(4)
C80 H80A 0.9300
C81 H81A 0.9300
C82 H82A 0.9600
C82 H82B 0.9600
C82 H82C 0.9600
C85 H85A 0.9600
C85 H85B 0.9600
C85 H85C 0.9600
C88 H88A 0.9600
C88 H88B 0.9600
C88 H88C 0.9600
C94 C96 1.382(4)
C94 H94A 0.9300
C95 H95A 0.9600
C95 H95B 0.9600
C95 H95C 0.9600
C96 H96A 0.9300
C23 H23A 0.9600
C23 H23B 0.9600
C23 H23C 0.9600
C24 H24A 0.9600
C24 H24B 0.9600
C24 H24C 0.9600

loop_
_geom_torsion_atom_site_label_1
_geom_torsion_atom_site_label_2
_geom_torsion_atom_site_label_3
_geom_torsion_atom_site_label_4
_geom_torsion
N1 Rh1 Si1 C15 -138.35(10)
N2 Rh1 Si1 C15 144.21(10)
P1 Rh1 Si1 C15 1.25(11)
N1 Rh1 Si1 C8 -18.87(10)
N2 Rh1 Si1 C8 -96.32(10)
P1 Rh1 Si1 C8 120.72(9)
N1 Rh1 Si1 C9 99.46(10)
N2 Rh1 Si1 C9 22.01(10)
P1 Rh1 Si1 C9 -120.95(9)
N1 Rh1 P1 C26 0.63(11)
N2 Rh1 P1 C26 78.91(11)
Si1 Rh1 P1 C26 -137.58(11)
N1 Rh1 P1 C70 119.72(10)
N2 Rh1 P1 C70 -162.00(10)
Si1 Rh1 P1 C70 -18.49(11)
N1 Rh1 P1 C6 -116.87(10)
N2 Rh1 P1 C6 -38.59(10)
Si1 Rh1 P1 C6 104.92(10)
N2 Rh1 N1 C30 177.8(2)
Si1 Rh1 N1 C30 76.6(2)
P1 Rh1 N1 C30 -87.6(2)
N2 Rh1 N1 C11 5.88(17)
Si1 Rh1 N1 C11 -95.32(17)
P1 Rh1 N1 C11 100.47(17)
N1 Rh1 N2 C44 179.6(2)
Si1 Rh1 N2 C44 -88.8(2)
P1 Rh1 N2 C44 76.9(2)
N1 Rh1 N2 C29 -4.02(16)
Si1 Rh1 N2 C29 87.55(17)
P1 Rh1 N2 C29 -106.77(16)
C26 P1 C6 C35 32.6(2)
C70 P1 C6 C35 -73.7(2)
Rh1 P1 C6 C35 159.60(18)
C26 P1 C6 C82 161.49(19)
C70 P1 C6 C82 55.2(2)
Rh1 P1 C6 C82 -71.54(19)
C15 Si1 C8 C20 -141.3(2)
C9 Si1 C8 C20 -34.4(2)
Rh1 Si1 C8 C20 92.0(2)
C15 Si1 C8 C21 45.5(2)
C9 Si1 C8 C21 152.4(2)
Rh1 Si1 C8 C21 -81.2(2)
C15 Si1 C9 C32 7.0(2)
C8 Si1 C9 C32 -101.5(2)
Rh1 Si1 C9 C32 136.47(18)
C15 Si1 C9 C43 -173.76(19)
C8 Si1 C9 C43 77.7(2)
Rh1 Si1 C9 C43 -44.3(2)
C30 N1 C11 C22 -0.5(3)
Rh1 N1 C11 C22 172.23(19)
C30 N1 C11 C29 -179.5(2)
Rh1 N1 C11 C29 -6.8(3)
C8 Si1 C15 C27 -156.8(2)
C9 Si1 C15 C27 95.4(2)
Rh1 Si1 C15 C27 -34.2(2)
C8 Si1 C15 C71 28.3(2)
C9 Si1 C15 C71 -79.5(2)
Rh1 Si1 C15 C71 151.0(2)
C21 C8 C20 C38 -0.3(4)
Si1 C8 C20 C38 -173.8(2)
C20 C8 C21 C48 0.6(4)
Si1 C8 C21 C48 174.2(2)
N1 C11 C22 C40 -0.3(4)
C29 C11 C22 C40 178.6(2)
C70 P1 C26 C58 178.74(18)
C6 P1 C26 C58 67.4(2)
Rh1 P1 C26 C58 -55.8(2)
C70 P1 C26 C85 -58.2(2)
C6 P1 C26 C85 -169.6(2)
Rh1 P1 C26 C85 67.2(2)
C71 C15 C27 C64 0.7(4)
Si1 C15 C27 C64 -174.5(2)
C44 N2 C29 C16 0.1(3)
Rh1 N2 C29 C16 -176.66(19)
C44 N2 C29 C11 178.5(2)
Rh1 N2 C29 C11 1.8(3)
C31 C16 C29 N2 0.9(4)
C31 C16 C29 C11 -177.5(2)
N1 C11 C29 N2 3.3(3)
C22 C11 C29 N2 -175.7(2)
N1 C11 C29 C16 -178.3(2)
C22 C11 C29 C16 2.7(4)
C11 N1 C30 C25 0.5(4)
Rh1 N1 C30 C25 -171.32(19)
C40 C25 C30 N1 0.2(4)
C29 C16 C31 C47 -1.9(4)
C29 C16 C31 C60 179.2(2)
C43 C9 C32 C80 -0.4(4)
Si1 C9 C32 C80 178.90(19)
C8 C20 C38 C61 0.0(4)
C30 C25 C40 C22 -0.9(4)
C30 C25 C40 C52 179.3(2)
C11 C22 C40 C25 1.0(4)
C11 C22 C40 C52 -179.3(2)
C81 C34 C43 C9 0.8(4)
C32 C9 C43 C34 -0.1(3)
Si1 C9 C43 C34 -179.45(19)
C29 N2 C44 C47 0.1(4)
Rh1 N2 C44 C47 176.39(19)
N2 C44 C47 C31 -1.1(4)
C16 C31 C47 C44 2.0(4)
C60 C31 C47 C44 -179.0(2)
C8 C21 C48 C61 -0.6(4)
C25 C40 C52 C74 -4.7(4)
C22 C40 C52 C74 175.5(2)
C25 C40 C52 C88 -125.1(3)
C22 C40 C52 C88 55.2(3)
C25 C40 C52 C95 115.1(3)
C22 C40 C52 C95 -64.6(3)
C16 C31 C60 C62 -18.7(4)
C47 C31 C60 C62 162.4(3)
C16 C31 C60 C24 -138.7(3)
C47 C31 C60 C24 42.4(4)
C16 C31 C60 C23 100.6(3)
C47 C31 C60 C23 -78.4(3)
C20 C38 C61 C48 0.0(4)
C21 C48 C61 C38 0.3(4)
C15 C27 C64 C94 0.3(5)
C26 P1 C70 C57 169.57(18)
C6 P1 C70 C57 -84.2(2)
Rh1 P1 C70 C57 41.5(2)
C26 P1 C70 C53 -60.9(2)
C6 P1 C70 C53 45.4(2)
Rh1 P1 C70 C53 171.07(17)
C27 C15 C71 C96 -0.5(4)
Si1 C15 C71 C96 174.6(2)
C9 C32 C80 C81 0.3(4)
C32 C80 C81 C34 0.4(4)
C43 C34 C81 C80 -0.9(4)
C27 C64 C94 C96 -1.4(5)
C64 C94 C96 C71 1.5(5)
C15 C71 C96 C94 -0.6(5)
